data_1544136
loop_
_publ_author_name
'He, Benzhao'
'Zhen, Shijie'
'Wu, Yongwei'
'Hu, Rongrong'
'Zhao, Zujin'
'Qin, Anjun'
'Tang, Ben Zhong'

_publ_section_title
;
 Cu(i)-Catalyzed amino-yne click polymerization
;
_journal_issue 48
_journal_name_full 'Polym. Chem.'
_journal_page_first 7375
_journal_paper_doi 10.1039/C6PY01501H
_journal_volume 7
_journal_year 2016
_chemical_formula_moiety 'C45 H38 N2 O4'
_chemical_formula_sum 'C45 H38 N2 O4'
_chemical_formula_weight 670.77
_chemical_name_common a-4
_chemical_name_systematic 'propane-2,2-diylbis(4,1-phenylene) (2Z,2'Z)-bis(3-phenyl-3-(phenylamino)acrylate)'
_space_group_crystal_system orthorhombic
_space_group_IT_number 60
_space_group_name_Hall '-P 2n 2ab'
_space_group_name_H-M_alt 'P b c n'
_symmetry_space_group_name_Hall '-P 2n 2ab'
_symmetry_space_group_name_H-M 'P b c n'
_atom_sites_solution_hydrogens geom
_atom_sites_solution_primary direct
_atom_sites_solution_secondary difmap
_audit_creation_date 2015-09-08
_audit_creation_method
;
Olex2 1.2
(compiled 2014.03.20 svn.r2914 for OlexSys, GUI svn.r4816)
;
_audit_update_record
;
2016-03-03 deposited with the CCDC.
2016-09-14 downloaded from the CCDC.
;
_cell_angle_alpha 90.00
_cell_angle_beta 90.00
_cell_angle_gamma 90.00
_cell_formula_units_Z 4
_cell_length_a 12.0454(6)
_cell_length_b 19.9342(12)
_cell_length_c 15.6271(7)
_cell_measurement_reflns_used 3442
_cell_measurement_temperature 293(2)
_cell_measurement_theta_max 29.4872
_cell_measurement_theta_min 2.9497
_cell_volume 3752.3(3)
_computing_cell_refinement
;
CrysAlisPro, Agilent Technologies,
Version 1.171.35.11 (release 16-05-2011 CrysAlis171 .NET)
(compiled May 16 2011,17:55:39)
;
_computing_data_collection
;
CrysAlisPro, Agilent Technologies,
Version 1.171.35.11 (release 16-05-2011 CrysAlis171 .NET)
(compiled May 16 2011,17:55:39)
;
_computing_data_reduction
;
CrysAlisPro, Agilent Technologies,
Version 1.171.35.11 (release 16-05-2011 CrysAlis171 .NET)
(compiled May 16 2011,17:55:39)
;
_computing_molecular_graphics 'Olex2 (Dolomanov et al., 2009)'
_computing_publication_material 'Olex2 (Dolomanov et al., 2009)'
_computing_structure_refinement 'ShelXL (Sheldrick, 2008)'
_computing_structure_solution 'ShelXS (Sheldrick, 2008)'
_diffrn_ambient_temperature 293.15
_diffrn_detector_area_resol_mean 10.3592
_diffrn_measured_fraction_theta_full 0.998
_diffrn_measured_fraction_theta_max 0.998
_diffrn_measurement_device_type 'Xcalibur, Atlas, Gemini ultra'
_diffrn_measurement_method '\w scans'
_diffrn_orient_matrix_UB_11 0.0431386000
_diffrn_orient_matrix_UB_12 0.0113076000
_diffrn_orient_matrix_UB_13 -0.0273476000
_diffrn_orient_matrix_UB_21 -0.0255734000
_diffrn_orient_matrix_UB_22 0.0319881000
_diffrn_orient_matrix_UB_23 -0.0024458000
_diffrn_orient_matrix_UB_31 0.0308766000
_diffrn_orient_matrix_UB_32 0.0107054000
_diffrn_orient_matrix_UB_33 0.0361448000
_diffrn_radiation_monochromator graphite
_diffrn_radiation_type MoK\a
_diffrn_radiation_wavelength 0.71073
_diffrn_reflns_av_R_equivalents 0.0473
_diffrn_reflns_av_unetI/netI 0.0276
_diffrn_reflns_limit_h_max 12
_diffrn_reflns_limit_h_min -14
_diffrn_reflns_limit_k_max 24
_diffrn_reflns_limit_k_min -21
_diffrn_reflns_limit_l_max 17
_diffrn_reflns_limit_l_min -18
_diffrn_reflns_number 22198
_diffrn_reflns_theta_full 25.35
_diffrn_reflns_theta_max 25.35
_diffrn_reflns_theta_min 2.96
_diffrn_source 'Enhance (Mo) X-ray Source'
_exptl_absorpt_coefficient_mu 0.076
_exptl_absorpt_correction_T_max 1.00000
_exptl_absorpt_correction_T_min 0.95672
_exptl_absorpt_correction_type multi-scan
_exptl_absorpt_process_details
;
CrysAlisPro, Agilent Technologies,
Version 1.171.35.11 (release 16-05-2011 CrysAlis171 .NET)
(compiled May 16 2011,17:55:39)
Empirical absorption correction using spherical harmonics,
 implemented in SCALE3 ABSPACK scaling algorithm.
;
_exptl_crystal_colour colourless
_exptl_crystal_colour_primary colourless
_exptl_crystal_density_diffrn 1.187
_exptl_crystal_density_method 'not measured'
_exptl_crystal_description block
_exptl_crystal_F_000 1416
_exptl_crystal_recrystallization_method 'Re-crystallisation from solvent'
_exptl_crystal_size_max 0.4
_exptl_crystal_size_mid 0.3
_exptl_crystal_size_min 0.26
_refine_diff_density_max 0.154
_refine_diff_density_min -0.129
_refine_diff_density_rms 0.027
_refine_ls_extinction_method none
_refine_ls_goodness_of_fit_ref 1.015
_refine_ls_hydrogen_treatment constr
_refine_ls_matrix_type full
_refine_ls_number_parameters 232
_refine_ls_number_reflns 3433
_refine_ls_number_restraints 0
_refine_ls_restrained_S_all 1.015
_refine_ls_R_factor_all 0.0777
_refine_ls_R_factor_gt 0.0455
_refine_ls_shift/su_max 0.001
_refine_ls_shift/su_mean 0.000
_refine_ls_structure_factor_coef Fsqd
_refine_ls_weighting_details 'calc w=1/[\s^2^(Fo^2^)+(0.0533P)^2^+0.6528P] where P=(Fo^2^+2Fc^2^)/3'
_refine_ls_weighting_scheme calc
_refine_ls_wR_factor_gt 0.1089
_refine_ls_wR_factor_ref 0.1261
_reflns_number_gt 2288
_reflns_number_total 3433
_reflns_threshold_expression >2sigma(I)
_cod_data_source_file c6py01501h2.cif
_cod_data_source_block 150908_hbz_4_2
_cod_depositor_comments 'Adding full bibliography for 1544136--1544137.cif.'
_cod_database_code 1544136
_chemical_oxdiff_formula 'c10 h10 n2 o8'
_reflns_odcompleteness_completeness 99.65
_reflns_odcompleteness_iscentric 1
_reflns_odcompleteness_theta 26.32
_olex2_refinement_description
;
1. Fixed Uiso
 At 1.2 times of:
  All C(H) groups, All N(H) groups
 At 1.5 times of:
  All C(H,H,H) groups
2.a Aromatic/amide H refined with riding coordinates:
 N1(H1), C1(H1A), C2(H2), C3(H3), C4(H4), C5(H5), C8(H8), C11(H11), C12(H12),
 C14(H14), C15(H15), C19(H19), C20(H20), C21(H21), C22(H22), C23(H23)
2.b Idealised Me refined as rotating group:
 C17(H17A,H17B,H17C)
;
_solvent_exptl_crystal_recrystallization_method 'DCM / MeOH'

loop_
_space_group_symop_id
_space_group_symop_operation_xyz
1 'x, y, z'
2 '-x+1/2, -y+1/2, z+1/2'
3 'x+1/2, -y+1/2, -z'
4 '-x, y, -z+1/2'
5 '-x, -y, -z'
6 'x-1/2, y-1/2, -z-1/2'
7 '-x-1/2, y-1/2, z'
8 'x, -y, z-1/2'

loop_
_atom_site_label
_atom_site_type_symbol
_atom_site_fract_x
_atom_site_fract_y
_atom_site_fract_z
_atom_site_U_iso_or_equiv
_atom_site_adp_type
_atom_site_occupancy
_atom_site_calc_flag
_atom_site_site_symmetry_order
_atom_site_refinement_flags_posn
_atom_site_refinement_flags_adp
_atom_site_refinement_flags_occupancy
O1 O 0.04250(11) 0.34640(7) 0.10286(9) 0.0722(4) Uani 1 d 1 . . .
O2 O 0.13048(11) 0.42424(6) 0.18278(8) 0.0653(4) Uani 1 d 1 . . .
N1 N -0.15144(14) 0.38792(8) 0.03179(10) 0.0656(5) Uani 1 d 1 . . .
H1 H -0.1186 0.3525 0.0506 0.079 Uiso 1 calc 1 R . .
C1 C -0.32687(18) 0.48449(13) 0.08659(15) 0.0807(7) Uani 1 d 1 . . .
H1A H -0.3485 0.4402 0.0949 0.097 Uiso 1 calc 1 R . .
C2 C -0.4052(2) 0.5346(2) 0.08836(18) 0.1074(10) Uani 1 d 1 . . .
H2 H -0.4794 0.5240 0.0979 0.129 Uiso 1 calc 1 R . .
C3 C -0.3742(3) 0.60011(19) 0.07603(17) 0.1098(11) Uani 1 d 1 . . .
H3 H -0.4273 0.6339 0.0770 0.132 Uiso 1 calc 1 R . .
C4 C -0.2649(3) 0.61558(13) 0.06226(15) 0.0937(8) Uani 1 d 1 . . .
H4 H -0.2440 0.6600 0.0537 0.112 Uiso 1 calc 1 R . .
C5 C -0.18572(19) 0.56565(10) 0.06104(13) 0.0681(6) Uani 1 d 1 . . .
H5 H -0.1115 0.5766 0.0524 0.082 Uiso 1 calc 1 R . .
C6 C -0.21620(16) 0.49935(10) 0.07258(11) 0.0570(5) Uani 1 d 1 . . .
C7 C -0.13063(15) 0.44584(9) 0.07473(11) 0.0524(5) Uani 1 d 1 . . .
C8 C -0.03849(15) 0.45361(9) 0.12389(11) 0.0545(5) Uani 1 d 1 . . .
H8 H -0.0287 0.4939 0.1529 0.065 Uiso 1 calc 1 R . .
C9 C 0.04398(15) 0.40272(10) 0.13307(12) 0.0554(5) Uani 1 d 1 . . .
C10 C 0.21838(15) 0.37916(9) 0.19843(12) 0.0549(5) Uani 1 d 1 . . .
C11 C 0.31638(17) 0.38961(11) 0.15717(13) 0.0671(6) Uani 1 d 1 . . .
H11 H 0.3231 0.4240 0.1173 0.081 Uiso 1 calc 1 R . .
C12 C 0.40546(17) 0.34865(11) 0.17507(13) 0.0689(6) Uani 1 d 1 . . .
H12 H 0.4721 0.3557 0.1465 0.083 Uiso 1 calc 1 R . .
C13 C 0.39876(15) 0.29717(9) 0.23443(12) 0.0539(5) Uani 1 d 1 . . .
C14 C 0.29818(16) 0.28857(9) 0.27488(12) 0.0588(5) Uani 1 d 1 . . .
H14 H 0.2908 0.2545 0.3151 0.071 Uiso 1 calc 1 R . .
C15 C 0.20741(16) 0.32923(9) 0.25741(12) 0.0598(5) Uani 1 d 1 . . .
H15 H 0.1402 0.3225 0.2855 0.072 Uiso 1 calc 1 R . .
C16 C 0.5000 0.25231(13) 0.2500 0.0645(8) Uani 1 d 2 S T P
C17 C 0.5148(2) 0.20699(12) 0.1708(2) 0.1034(9) Uani 1 d 1 . . .
H17A H 0.4484 0.1813 0.1617 0.155 Uiso 1 calc 1 GR . .
H17B H 0.5762 0.1771 0.1799 0.155 Uiso 1 calc 1 GR . .
H17C H 0.5291 0.2343 0.1214 0.155 Uiso 1 calc 1 GR . .
C18 C -0.22133(15) 0.37914(9) -0.04067(12) 0.0536(5) Uani 1 d 1 . . .
C19 C -0.28110(19) 0.32074(10) -0.04874(15) 0.0728(6) Uani 1 d 1 . . .
H19 H -0.2796 0.2888 -0.0054 0.087 Uiso 1 calc 1 R . .
C20 C -0.3434(2) 0.30972(12) -0.12160(17) 0.0852(7) Uani 1 d 1 . . .
H20 H -0.3830 0.2699 -0.1274 0.102 Uiso 1 calc 1 R . .
C21 C -0.3474(2) 0.35625(13) -0.18454(16) 0.0832(7) Uani 1 d 1 . . .
H21 H -0.3904 0.3487 -0.2330 0.100 Uiso 1 calc 1 R . .
C22 C -0.2886(2) 0.41403(12) -0.17696(14) 0.0779(6) Uani 1 d 1 . . .
H22 H -0.2914 0.4459 -0.2204 0.093 Uiso 1 calc 1 R . .
C23 C -0.22469(17) 0.42577(10) -0.10539(13) 0.0624(5) Uani 1 d 1 . . .
H23 H -0.1839 0.4652 -0.1009 0.075 Uiso 1 calc 1 R . .

loop_
_atom_site_aniso_label
_atom_site_aniso_U_11
_atom_site_aniso_U_22
_atom_site_aniso_U_33
_atom_site_aniso_U_23
_atom_site_aniso_U_13
_atom_site_aniso_U_12
O1 0.0640(9) 0.0538(8) 0.0988(10) -0.0021(7) -0.0251(8) 0.0105(7)
O2 0.0525(8) 0.0613(8) 0.0822(9) -0.0023(7) -0.0194(7) 0.0101(6)
N1 0.0683(11) 0.0482(9) 0.0804(11) 0.0048(8) -0.0215(9) 0.0079(8)
C1 0.0508(14) 0.0997(18) 0.0916(16) -0.0206(13) -0.0032(11) 0.0076(12)
C2 0.0561(16) 0.154(3) 0.112(2) -0.048(2) -0.0094(14) 0.0318(18)
C3 0.098(2) 0.134(3) 0.0976(19) -0.0419(19) -0.0319(17) 0.068(2)
C4 0.112(2) 0.0766(16) 0.0922(17) -0.0155(13) -0.0275(16) 0.0401(16)
C5 0.0708(14) 0.0649(14) 0.0687(12) -0.0072(10) -0.0139(10) 0.0181(11)
C6 0.0497(12) 0.0659(12) 0.0554(11) -0.0079(9) -0.0093(8) 0.0107(10)
C7 0.0481(11) 0.0516(10) 0.0575(10) 0.0050(8) -0.0033(9) 0.0046(9)
C8 0.0482(11) 0.0530(11) 0.0624(11) 0.0020(9) -0.0068(9) 0.0052(9)
C9 0.0481(11) 0.0558(12) 0.0624(11) 0.0092(9) -0.0063(9) 0.0020(9)
C10 0.0444(11) 0.0561(11) 0.0642(11) 0.0002(9) -0.0137(9) 0.0053(9)
C11 0.0557(13) 0.0726(13) 0.0730(13) 0.0207(10) -0.0075(10) 0.0015(11)
C12 0.0420(12) 0.0828(15) 0.0821(14) 0.0187(12) 0.0013(10) -0.0007(10)
C13 0.0395(11) 0.0539(11) 0.0684(11) 0.0023(9) -0.0127(9) -0.0033(8)
C14 0.0497(12) 0.0574(11) 0.0693(12) 0.0106(9) -0.0081(9) -0.0014(9)
C15 0.0424(11) 0.0656(12) 0.0715(12) 0.0056(10) -0.0011(9) 0.0014(9)
C16 0.0381(16) 0.0553(16) 0.100(2) 0.000 -0.0135(14) 0.000
C17 0.0567(15) 0.0839(16) 0.170(3) -0.0595(17) -0.0252(16) -0.0003(12)
C18 0.0462(11) 0.0478(11) 0.0667(11) -0.0036(9) -0.0028(9) 0.0042(8)
C19 0.0814(16) 0.0518(12) 0.0853(15) -0.0024(10) 0.0021(12) -0.0092(11)
C20 0.0781(17) 0.0746(15) 0.1029(18) -0.0304(15) 0.0054(14) -0.0237(13)
C21 0.0767(17) 0.0920(18) 0.0807(16) -0.0250(14) -0.0147(12) 0.0029(14)
C22 0.0877(17) 0.0780(15) 0.0680(13) -0.0062(11) -0.0111(12) 0.0150(13)
C23 0.0617(13) 0.0528(11) 0.0727(13) 0.0004(10) -0.0057(10) 0.0013(9)

loop_
_atom_type_symbol
_atom_type_description
_atom_type_scat_dispersion_real
_atom_type_scat_dispersion_imag
_atom_type_scat_source
C C 0.0033 0.0016 'International Tables Vol C Tables 4.2.6.8 and 6.1.1.4'
H H 0.0000 0.0000 'International Tables Vol C Tables 4.2.6.8 and 6.1.1.4'
N N 0.0061 0.0033 'International Tables Vol C Tables 4.2.6.8 and 6.1.1.4'
O O 0.0106 0.0060 'International Tables Vol C Tables 4.2.6.8 and 6.1.1.4'

loop_
_geom_angle_atom_site_label_1
_geom_angle_atom_site_label_2
_geom_angle_atom_site_label_3
_geom_angle
_geom_angle_site_symmetry_1
_geom_angle_site_symmetry_3
C9 O2 C10 118.06(14) . .
C7 N1 H1 116.3 . .
C7 N1 C18 127.38(15) . .
C18 N1 H1 116.3 . .
C2 C1 H1A 119.7 . .
C2 C1 C6 120.6(3) . .
C6 C1 H1A 119.7 . .
C1 C2 H2 119.9 . .
C3 C2 C1 120.1(3) . .
C3 C2 H2 119.9 . .
C2 C3 H3 120.1 . .
C4 C3 C2 119.9(3) . .
C4 C3 H3 120.1 . .
C3 C4 H4 119.8 . .
C3 C4 C5 120.3(3) . .
C5 C4 H4 119.8 . .
C4 C5 H5 119.9 . .
C4 C5 C6 120.3(2) . .
C6 C5 H5 119.9 . .
C1 C6 C5 118.76(19) . .
C1 C6 C7 120.80(19) . .
C5 C6 C7 120.36(18) . .
N1 C7 C6 118.13(16) . .
C8 C7 N1 121.79(16) . .
C8 C7 C6 119.89(17) . .
C7 C8 H8 118.5 . .
C7 C8 C9 122.99(17) . .
C9 C8 H8 118.5 . .
O1 C9 O2 121.33(16) . .
O1 C9 C8 127.30(17) . .
O2 C9 C8 111.36(16) . .
C11 C10 O2 118.13(17) . .
C11 C10 C15 121.09(17) . .
C15 C10 O2 120.65(17) . .
C10 C11 H11 120.4 . .
C10 C11 C12 119.26(18) . .
C12 C11 H11 120.4 . .
C11 C12 H12 119.0 . .
C11 C12 C13 121.99(18) . .
C13 C12 H12 119.0 . .
C12 C13 C16 119.49(16) . .
C14 C13 C12 116.79(17) . .
C14 C13 C16 123.70(16) . .
C13 C14 H14 119.0 . .
C13 C14 C15 122.01(18) . .
C15 C14 H14 119.0 . .
C10 C15 C14 118.88(18) . .
C10 C15 H15 120.6 . .
C14 C15 H15 120.6 . .
C13 C16 C13 108.6(2) 4_655 .
C13 C16 C17 107.85(12) 4_655 4_655
C13 C16 C17 107.85(12) . .
C13 C16 C17 112.16(12) . 4_655
C13 C16 C17 112.16(12) 4_655 .
C17 C16 C17 108.3(3) 4_655 .
C16 C17 H17A 109.5 . .
C16 C17 H17B 109.5 . .
C16 C17 H17C 109.5 . .
H17A C17 H17B 109.5 . .
H17A C17 H17C 109.5 . .
H17B C17 H17C 109.5 . .
C19 C18 N1 119.17(17) . .
C23 C18 N1 121.35(16) . .
C23 C18 C19 119.33(19) . .
C18 C19 H19 120.2 . .
C18 C19 C20 119.7(2) . .
C20 C19 H19 120.2 . .
C19 C20 H20 119.7 . .
C21 C20 C19 120.6(2) . .
C21 C20 H20 119.7 . .
C20 C21 H21 120.0 . .
C20 C21 C22 120.0(2) . .
C22 C21 H21 120.0 . .
C21 C22 H22 119.8 . .
C21 C22 C23 120.4(2) . .
C23 C22 H22 119.8 . .
C18 C23 C22 119.94(19) . .
C18 C23 H23 120.0 . .
C22 C23 H23 120.0 . .

loop_
_geom_bond_atom_site_label_1
_geom_bond_atom_site_label_2
_geom_bond_distance
_geom_bond_site_symmetry_2
O1 C9 1.218(2) .
O2 C9 1.369(2) .
O2 C10 1.410(2) .
N1 H1 0.8600 .
N1 C7 1.359(2) .
N1 C18 1.422(2) .
C1 H1A 0.9300 .
C1 C2 1.374(4) .
C1 C6 1.383(3) .
C2 H2 0.9300 .
C2 C3 1.373(4) .
C3 H3 0.9300 .
C3 C4 1.369(4) .
C4 H4 0.9300 .
C4 C5 1.379(3) .
C5 H5 0.9300 .
C5 C6 1.383(3) .
C6 C7 1.484(3) .
C7 C8 1.359(2) .
C8 H8 0.9300 .
C8 C9 1.427(2) .
C10 C11 1.361(3) .
C10 C15 1.363(3) .
C11 H11 0.9300 .
C11 C12 1.377(3) .
C12 H12 0.9300 .
C12 C13 1.386(3) .
C13 C14 1.377(3) .
C13 C16 1.532(2) .
C14 H14 0.9300 .
C14 C15 1.388(2) .
C15 H15 0.9300 .
C16 C13 1.532(2) 4_655
C16 C17 1.543(3) 4_655
C16 C17 1.543(3) .
C17 H17A 0.9600 .
C17 H17B 0.9600 .
C17 H17C 0.9600 .
C18 C19 1.375(3) .
C18 C23 1.374(3) .
C19 H19 0.9300 .
C19 C20 1.381(3) .
C20 H20 0.9300 .
C20 C21 1.353(3) .
C21 H21 0.9300 .
C21 C22 1.357(3) .
C22 H22 0.9300 .
C22 C23 1.378(3) .
C23 H23 0.9300 .

loop_
_geom_torsion_atom_site_label_1
_geom_torsion_atom_site_label_2
_geom_torsion_atom_site_label_3
_geom_torsion_atom_site_label_4
_geom_torsion
_geom_torsion_site_symmetry_4
O2 C10 C11 C12 176.27(18) .
O2 C10 C15 C14 -175.93(16) .
N1 C7 C8 C9 1.2(3) .
N1 C18 C19 C20 -175.66(19) .
N1 C18 C23 C22 176.39(18) .
C1 C2 C3 C4 -0.2(4) .
C1 C6 C7 N1 46.3(2) .
C1 C6 C7 C8 -128.8(2) .
C2 C1 C6 C5 0.5(3) .
C2 C1 C6 C7 177.1(2) .
C2 C3 C4 C5 -0.3(4) .
C3 C4 C5 C6 0.9(3) .
C4 C5 C6 C1 -1.0(3) .
C4 C5 C6 C7 -177.56(18) .
C5 C6 C7 N1 -137.16(19) .
C5 C6 C7 C8 47.7(3) .
C6 C1 C2 C3 0.1(4) .
C6 C7 C8 C9 176.20(17) .
C7 N1 C18 C19 -144.6(2) .
C7 N1 C18 C23 39.7(3) .
C7 C8 C9 O1 -3.2(3) .
C7 C8 C9 O2 177.23(16) .
C9 O2 C10 C11 106.2(2) .
C9 O2 C10 C15 -77.9(2) .
C10 O2 C9 O1 -0.1(3) .
C10 O2 C9 C8 179.44(15) .
C10 C11 C12 C13 -0.5(3) .
C11 C10 C15 C14 -0.2(3) .
C11 C12 C13 C14 0.2(3) .
C11 C12 C13 C16 178.61(18) .
C12 C13 C14 C15 0.0(3) .
C12 C13 C16 C13 50.12(15) 4_655
C12 C13 C16 C17 169.19(19) 4_655
C12 C13 C16 C17 -71.6(2) .
C13 C14 C15 C10 0.0(3) .
C14 C13 C16 C13 -131.6(2) 4_655
C14 C13 C16 C17 106.7(2) .
C14 C13 C16 C17 -12.5(3) 4_655
C15 C10 C11 C12 0.5(3) .
C16 C13 C14 C15 -178.29(17) .
C18 N1 C7 C6 26.5(3) .
C18 N1 C7 C8 -158.45(18) .
C18 C19 C20 C21 -0.9(3) .
C19 C18 C23 C22 0.8(3) .
C19 C20 C21 C22 0.9(4) .
C20 C21 C22 C23 -0.1(4) .
C21 C22 C23 C18 -0.8(3) .
C23 C18 C19 C20 0.1(3) .
